data_1100857
loop_
_publ_author_name
'Busetto, Luigi'
'Marchetti, Fabio'
'Zacchini, Stefano'
'Zanotti, Valerio'

_publ_section_title
;
 Deprotonation of \m-Vinyliminium Ligands in Diiron Complexes:&#x2009; A
 Route for the Synthesis of Mono- and Polynuclear Species Containing Novel
 Multidentate Ligands
;
_journal_issue 10
_journal_name_full Organometallics
_journal_page_first 2297
_journal_page_last 2306
_journal_paper_doi 10.1021/om050095j
_journal_volume 24
_journal_year 2005
_chemical_formula_sum 'C36 H38 Fe4 N2 O4'
_chemical_formula_weight 786.08
_space_group_IT_number 14
_symmetry_cell_setting monoclinic
_symmetry_space_group_name_Hall '-P 2ybc'
_symmetry_space_group_name_H-M 'P 1 21/c 1'
_atom_sites_solution_hydrogens geom
_atom_sites_solution_primary direct
_atom_sites_solution_secondary difmap
_cell_angle_alpha 90.00
_cell_angle_beta 112.80(3)
_cell_angle_gamma 90.00
_cell_formula_units_Z 4
_cell_length_a 12.735(3)
_cell_length_b 27.480(6)
_cell_length_c 10.206(2)
_cell_measurement_reflns_used 1005
_cell_measurement_temperature 293(2)
_cell_measurement_theta_max 21.3545
_cell_measurement_theta_min 2.3095
_cell_volume 3292.8(11)
_diffrn_ambient_temperature 293(2)
_diffrn_detector_area_resol_mean ?
_diffrn_measurement_device_type 'CCD area detector'
_diffrn_measurement_method 'phi and omega scans'
_diffrn_radiation_monochromator graphite
_diffrn_radiation_source 'fine-focus sealed tube'
_diffrn_radiation_type MoK\a
_diffrn_radiation_wavelength 0.71073
_diffrn_reflns_av_R_equivalents 0.1083
_diffrn_reflns_av_sigmaI/netI 0.0885
_diffrn_reflns_limit_h_max 15
_diffrn_reflns_limit_h_min -15
_diffrn_reflns_limit_k_max 32
_diffrn_reflns_limit_k_min -32
_diffrn_reflns_limit_l_max 12
_diffrn_reflns_limit_l_min -11
_diffrn_reflns_number 26427
_diffrn_reflns_theta_max 25.03
_diffrn_reflns_theta_min 1.48
_diffrn_standards_decay_% ?
_diffrn_standards_interval_count ?
_diffrn_standards_interval_time ?
_diffrn_standards_number ?
_exptl_absorpt_coefficient_mu 1.770
_exptl_absorpt_correction_T_max 0.8291
_exptl_absorpt_correction_T_min 0.7298
_exptl_absorpt_correction_type empirical
_exptl_absorpt_process_details ?
_exptl_crystal_colour black
_exptl_crystal_density_diffrn 1.586
_exptl_crystal_density_meas ?
_exptl_crystal_density_method 'not measured'
_exptl_crystal_description plate
_exptl_crystal_F_000 1616
_exptl_crystal_size_max 0.19
_exptl_crystal_size_mid 0.16
_exptl_crystal_size_min 0.11
_refine_ls_extinction_coef ?
_refine_ls_extinction_method none
_refine_ls_goodness_of_fit_ref 1.054
_refine_ls_hydrogen_treatment constr
_refine_ls_matrix_type full
_refine_ls_number_parameters 417
_refine_ls_number_reflns 5811
_refine_ls_number_restraints 178
_refine_ls_restrained_S_all 1.061
_refine_ls_R_factor_all 0.0956
_refine_ls_R_factor_gt 0.0564
_refine_ls_shift/su_max 0.001
_refine_ls_shift/su_mean 0.000
_refine_ls_structure_factor_coef Fsqd
_refine_ls_weighting_details 'calc w=1/[\s^2^(Fo^2^)+(0.0597P)^2^+0.0384P] where P=(Fo^2^+2Fc^2^)/3'
_refine_ls_weighting_scheme calc
_refine_ls_wR_factor_gt 0.1226
_refine_ls_wR_factor_ref 0.1398
_reflns_number_gt 3922
_reflns_number_total 5811
_reflns_threshold_expression >2sigma(I)
_cod_depositor_comments
;
The following automatic conversions were performed:
'_symmetry_cell_setting' value 'Monoclinic' changed to 'monoclinic'
according to '/home/saulius/struct/CIF-dictionaries/cif_core.dic'
dictionary named 'cif_core.dic' version 2.4.1 from 2010-06-29.

Automatic conversion script
Id: cif_fix_enum 1527 2010-12-29 10:47:43Z saulius 
;
_cod_original_sg_symbol_H-M P2(1)/c
_cod_database_code 1100857

loop_
_symmetry_equiv_pos_as_xyz
'x, y, z'
'-x, y+1/2, -z+1/2'
'-x, -y, -z'
'x, -y-1/2, z-1/2'

loop_
_atom_site_label
_atom_site_type_symbol
_atom_site_fract_x
_atom_site_fract_y
_atom_site_fract_z
_atom_site_U_iso_or_equiv
_atom_site_adp_type
_atom_site_occupancy
_atom_site_symmetry_multiplicity
_atom_site_calc_flag
_atom_site_refinement_flags
_atom_site_disorder_assembly
_atom_site_disorder_group
Fe1 Fe -0.10977(7) 0.33641(3) 0.83271(9) 0.0338(2) Uani 1 1 d . A .
Fe2 Fe -0.07356(6) 0.40645(3) 0.69728(8) 0.0261(2) Uani 1 1 d . . .
Fe3 Fe 0.42836(6) 0.34921(3) 1.06538(8) 0.0262(2) Uani 1 1 d . A .
Fe4 Fe 0.38669(6) 0.40276(3) 1.23901(8) 0.0244(2) Uani 1 1 d . . .
C1 C -0.1661(16) 0.2873(6) 0.945(3) 0.058(4) Uiso 0.51(2) 1 d PDU A 1
H1 H -0.1305 0.2574 0.9747 0.070 Uiso 0.51(2) 1 calc PR A 1
C2 C -0.1423(12) 0.3321(9) 1.0186(14) 0.046(3) Uiso 0.51(2) 1 d PDU A 1
H2 H -0.0885 0.3364 1.1105 0.055 Uiso 0.51(2) 1 calc PR A 1
C3 C -0.2097(16) 0.3689(6) 0.935(2) 0.049(4) Uiso 0.51(2) 1 d PDU A 1
H3 H -0.2047 0.4015 0.9610 0.059 Uiso 0.51(2) 1 calc PR A 1
C4 C -0.2845(11) 0.3505(6) 0.8095(15) 0.035(3) Uiso 0.51(2) 1 d PDU A 1
H4 H -0.3395 0.3681 0.7376 0.042 Uiso 0.51(2) 1 calc PR A 1
C5 C -0.2636(15) 0.3000(6) 0.8079(19) 0.050(3) Uiso 0.51(2) 1 d PDU A 1
H5 H -0.3029 0.2784 0.7351 0.059 Uiso 0.51(2) 1 calc PR A 1
C1' C -0.2828(12) 0.3332(8) 0.7908(15) 0.046(3) Uiso 0.49(2) 1 d PDU A 2
H1' H -0.3384 0.3374 0.7000 0.055 Uiso 0.49(2) 1 calc PR A 2
C2' C -0.2310(19) 0.2890(6) 0.853(2) 0.054(3) Uiso 0.49(2) 1 d PDU A 2
H2' H -0.2452 0.2583 0.8111 0.064 Uiso 0.49(2) 1 calc PR A 2
C3' C -0.1546(12) 0.3005(8) 0.9892(19) 0.045(3) Uiso 0.49(2) 1 d PDU A 2
H3' H -0.1104 0.2772 1.0530 0.054 Uiso 0.49(2) 1 calc PR A 2
C4' C -0.1503(13) 0.3484(7) 1.0208(14) 0.046(3) Uiso 0.49(2) 1 d PDU A 2
H4' H -0.1036 0.3629 1.1058 0.055 Uiso 0.49(2) 1 calc PR A 2
C5' C -0.2301(15) 0.3726(5) 0.901(2) 0.041(3) Uiso 0.49(2) 1 d PDU A 2
H5' H -0.2466 0.4057 0.8913 0.049 Uiso 0.49(2) 1 calc PR A 2
C6 C -0.1279(5) 0.4744(2) 0.7480(8) 0.0466(16) Uani 1 1 d U A .
H6 H -0.1227 0.4827 0.8386 0.056 Uiso 1 1 calc R . .
C7 C -0.2212(6) 0.4524(2) 0.6428(8) 0.0504(16) Uani 1 1 d U A .
H7 H -0.2888 0.4434 0.6510 0.060 Uiso 1 1 calc R . .
C8 C -0.1954(6) 0.4460(2) 0.5233(8) 0.0548(18) Uani 1 1 d U A .
H8 H -0.2427 0.4326 0.4369 0.066 Uiso 1 1 calc R . .
C9 C -0.0859(6) 0.4635(2) 0.5574(8) 0.0548(17) Uani 1 1 d U A .
H9 H -0.0466 0.4629 0.4973 0.066 Uiso 1 1 calc R . .
C10 C -0.0439(6) 0.4820(2) 0.6947(8) 0.0501(17) Uani 1 1 d U A .
H10 H 0.0266 0.4967 0.7418 0.060 Uiso 1 1 calc R . .
C11 C 0.4140(7) 0.2773(3) 0.9907(9) 0.067(2) Uani 1 1 d U . .
H11 H 0.3451 0.2635 0.9318 0.080 Uiso 1 1 calc R . .
C12 C 0.4602(7) 0.2764(3) 1.1381(9) 0.0616(19) Uani 1 1 d U . .
H12 H 0.4279 0.2616 1.1955 0.074 Uiso 1 1 calc R . .
C13 C 0.5642(7) 0.3017(3) 1.1863(9) 0.072(2) Uani 1 1 d U . .
H13 H 0.6121 0.3072 1.2805 0.087 Uiso 1 1 calc R . .
C14 C 0.5822(7) 0.3172(3) 1.0654(9) 0.065(2) Uani 1 1 d U . .
H14 H 0.6452 0.3342 1.0648 0.078 Uiso 1 1 calc R . .
C15 C 0.4894(7) 0.3025(3) 0.9476(9) 0.0631(19) Uani 1 1 d U . .
H15 H 0.4791 0.3085 0.8537 0.076 Uiso 1 1 calc R . .
C16 C 0.5194(5) 0.3883(2) 1.4381(6) 0.0406(15) Uani 1 1 d U . .
H16 H 0.5934 0.3803 1.4494 0.049 Uiso 1 1 calc R . .
C17 C 0.4301(5) 0.3551(2) 1.4162(6) 0.0412(15) Uani 1 1 d U . .
H17 H 0.4348 0.3214 1.4112 0.049 Uiso 1 1 calc R . .
C18 C 0.3333(6) 0.3818(3) 1.4035(6) 0.0506(16) Uani 1 1 d U . .
H18 H 0.2623 0.3690 1.3905 0.061 Uiso 1 1 calc R . .
C19 C 0.3623(6) 0.4313(3) 1.4137(6) 0.0523(17) Uani 1 1 d U . .
H19 H 0.3133 0.4573 1.4049 0.063 Uiso 1 1 calc R . .
C20 C 0.4791(6) 0.4345(3) 1.4398(6) 0.0502(17) Uani 1 1 d U . .
H20 H 0.5215 0.4630 1.4556 0.060 Uiso 1 1 calc R . .
C21 C -0.0252(5) 0.2906(2) 0.8137(6) 0.0408(16) Uani 1 1 d . A .
O21 O 0.0294(4) 0.25828(17) 0.8015(6) 0.0664(15) Uani 1 1 d . . .
C22 C -0.1522(5) 0.3493(2) 0.6293(7) 0.0336(14) Uani 1 1 d . A .
O22 O -0.2063(4) 0.32785(16) 0.5235(5) 0.0519(12) Uani 1 1 d . . .
C23 C 0.3326(5) 0.4549(2) 1.1409(6) 0.0296(13) Uani 1 1 d . . .
O23 O 0.3013(4) 0.49107(15) 1.0823(5) 0.0501(12) Uani 1 1 d . . .
C24 C 0.5027(5) 0.4040(2) 1.1540(6) 0.0327(14) Uani 1 1 d . . .
O24 O 0.5817(4) 0.43026(17) 1.1740(5) 0.0519(12) Uani 1 1 d . . .
C25 C 0.0193(4) 0.38281(19) 0.8938(5) 0.0255(12) Uani 1 1 d U A .
C26 C 0.1150(4) 0.37502(18) 0.8491(5) 0.0219(11) Uani 1 1 d U A .
C27 C 0.0575(4) 0.37499(19) 0.6955(6) 0.0277(12) Uani 1 1 d U A .
C28 C 0.0440(5) 0.4151(2) 1.0238(6) 0.0391(15) Uani 1 1 d U . .
H28A H 0.0801 0.3961 1.1085 0.059 Uiso 1 1 calc R A .
H28B H -0.0261 0.4283 1.0229 0.059 Uiso 1 1 calc R . .
H28C H 0.0936 0.4412 1.0220 0.059 Uiso 1 1 calc R . .
N1 N 0.0932(4) 0.35604(18) 0.6021(5) 0.0339(12) Uani 1 1 d . . .
C30 C 0.0257(6) 0.3611(3) 0.4495(6) 0.0537(19) Uani 1 1 d . A .
H30A H -0.0520 0.3682 0.4343 0.081 Uiso 1 1 calc R . .
H30B H 0.0288 0.3313 0.4021 0.081 Uiso 1 1 calc R . .
H30C H 0.0560 0.3871 0.4120 0.081 Uiso 1 1 calc R . .
C31 C 0.1926(5) 0.3243(3) 0.6386(7) 0.0513(18) Uani 1 1 d . A .
H31A H 0.2540 0.3419 0.6283 0.077 Uiso 1 1 calc R . .
H31B H 0.1736 0.2966 0.5764 0.077 Uiso 1 1 calc R . .
H31C H 0.2154 0.3135 0.7352 0.077 Uiso 1 1 calc R . .
C32 C 0.2806(4) 0.36053(18) 1.0868(5) 0.0235(11) Uani 1 1 d U A .
C33 C 0.2325(4) 0.37823(17) 0.9398(5) 0.0209(11) Uani 1 1 d U . .
C34 C 0.3333(4) 0.38878(19) 0.9142(6) 0.0257(12) Uani 1 1 d U A .
C35 C 0.2168(5) 0.3192(2) 1.1241(6) 0.0374(15) Uani 1 1 d U . .
H35A H 0.1505 0.3320 1.1351 0.056 Uiso 1 1 calc R A .
H35B H 0.2658 0.3042 1.2114 0.056 Uiso 1 1 calc R . .
H35C H 0.1940 0.2954 1.0493 0.056 Uiso 1 1 calc R . .
N2 N 0.3468(4) 0.41890(17) 0.8220(5) 0.0313(11) Uani 1 1 d . . .
C37 C 0.2603(5) 0.4537(2) 0.7361(7) 0.0451(17) Uani 1 1 d . A .
H37A H 0.1964 0.4529 0.7640 0.068 Uiso 1 1 calc R . .
H37B H 0.2355 0.4452 0.6375 0.068 Uiso 1 1 calc R . .
H37C H 0.2922 0.4859 0.7507 0.068 Uiso 1 1 calc R . .
C38 C 0.4566(5) 0.4245(3) 0.8106(7) 0.0527(19) Uani 1 1 d . A .
H38A H 0.5123 0.4047 0.8810 0.079 Uiso 1 1 calc R . .
H38B H 0.4797 0.4580 0.8255 0.079 Uiso 1 1 calc R . .
H38C H 0.4503 0.4146 0.7176 0.079 Uiso 1 1 calc R . .

loop_
_atom_site_aniso_label
_atom_site_aniso_U_11
_atom_site_aniso_U_22
_atom_site_aniso_U_33
_atom_site_aniso_U_23
_atom_site_aniso_U_13
_atom_site_aniso_U_12
Fe1 0.0279(5) 0.0339(5) 0.0354(5) 0.0063(4) 0.0075(4) -0.0091(4)
Fe2 0.0234(4) 0.0224(4) 0.0298(5) 0.0006(3) 0.0073(3) -0.0024(3)
Fe3 0.0267(4) 0.0264(4) 0.0267(5) 0.0011(4) 0.0117(3) 0.0052(3)
Fe4 0.0245(4) 0.0262(4) 0.0214(4) 0.0002(3) 0.0074(3) 0.0020(3)
C6 0.042(3) 0.034(3) 0.057(4) -0.005(3) 0.012(3) 0.008(3)
C7 0.037(3) 0.045(4) 0.065(4) 0.014(3) 0.015(3) 0.012(3)
C8 0.051(4) 0.042(4) 0.055(4) 0.015(3) 0.002(3) 0.002(3)
C9 0.064(4) 0.038(3) 0.072(4) 0.019(3) 0.037(4) 0.007(3)
C10 0.040(3) 0.021(3) 0.078(4) 0.004(3) 0.010(3) -0.001(3)
C11 0.075(5) 0.038(4) 0.076(5) -0.010(4) 0.015(4) 0.024(4)
C12 0.080(4) 0.044(4) 0.076(5) 0.019(4) 0.046(4) 0.033(4)
C13 0.074(4) 0.060(4) 0.065(5) -0.005(4) 0.007(4) 0.053(4)
C14 0.053(4) 0.065(4) 0.091(5) 0.003(4) 0.042(4) 0.026(4)
C15 0.089(5) 0.051(4) 0.064(4) 0.000(3) 0.045(4) 0.032(4)
C16 0.035(3) 0.054(4) 0.025(3) -0.009(3) 0.004(3) 0.001(3)
C17 0.054(4) 0.048(4) 0.018(3) 0.003(3) 0.010(3) -0.004(3)
C18 0.049(4) 0.079(4) 0.029(3) 0.005(3) 0.021(3) -0.003(3)
C19 0.064(4) 0.065(4) 0.026(3) 0.002(3) 0.016(3) 0.028(4)
C20 0.059(4) 0.052(4) 0.029(3) -0.007(3) 0.005(3) 0.002(3)
C21 0.047(4) 0.023(3) 0.039(4) 0.005(3) 0.002(3) -0.013(3)
O21 0.072(4) 0.032(3) 0.084(4) -0.002(3) 0.018(3) 0.004(3)
C22 0.026(3) 0.030(3) 0.040(4) 0.002(3) 0.006(3) 0.000(3)
O22 0.056(3) 0.039(3) 0.043(3) -0.006(2) -0.001(2) -0.011(2)
C23 0.029(3) 0.027(3) 0.029(3) -0.007(3) 0.007(3) -0.005(3)
O23 0.055(3) 0.032(3) 0.065(3) 0.012(2) 0.026(3) 0.008(2)
C24 0.028(3) 0.041(4) 0.026(3) 0.010(3) 0.007(2) 0.006(3)
O24 0.039(3) 0.062(3) 0.056(3) -0.004(2) 0.020(2) -0.023(2)
C25 0.024(3) 0.030(3) 0.020(3) -0.004(2) 0.006(2) -0.003(2)
C26 0.022(2) 0.021(2) 0.021(3) 0.002(2) 0.007(2) 0.000(2)
C27 0.029(3) 0.022(3) 0.031(3) 0.001(2) 0.010(2) -0.004(2)
C28 0.026(3) 0.051(4) 0.041(4) -0.018(3) 0.014(3) 0.001(3)
N1 0.036(3) 0.043(3) 0.021(3) -0.005(2) 0.010(2) 0.004(2)
C30 0.061(5) 0.067(5) 0.029(4) -0.005(3) 0.013(3) 0.006(4)
C31 0.054(4) 0.061(5) 0.038(4) -0.005(3) 0.017(3) 0.017(4)
C32 0.026(3) 0.024(3) 0.023(3) 0.004(2) 0.012(2) 0.002(2)
C33 0.024(2) 0.017(2) 0.021(3) 0.000(2) 0.007(2) 0.000(2)
C34 0.025(3) 0.030(3) 0.022(3) -0.002(2) 0.008(2) -0.001(2)
C35 0.033(3) 0.035(3) 0.039(4) 0.005(3) 0.009(3) -0.010(3)
N2 0.029(3) 0.038(3) 0.031(3) 0.010(2) 0.016(2) -0.002(2)
C37 0.042(4) 0.045(4) 0.044(4) 0.020(3) 0.013(3) 0.001(3)
C38 0.036(4) 0.080(5) 0.050(4) 0.014(4) 0.026(3) -0.004(4)

loop_
_atom_type_symbol
_atom_type_description
_atom_type_scat_dispersion_real
_atom_type_scat_dispersion_imag
_atom_type_scat_source
C C 0.0033 0.0016 'International Tables Vol C Tables 4.2.6.8 and 6.1.1.4'
H H 0.0000 0.0000 'International Tables Vol C Tables 4.2.6.8 and 6.1.1.4'
N N 0.0061 0.0033 'International Tables Vol C Tables 4.2.6.8 and 6.1.1.4'
O O 0.0106 0.0060 'International Tables Vol C Tables 4.2.6.8 and 6.1.1.4'
Fe Fe 0.3463 0.8444 'International Tables Vol C Tables 4.2.6.8 and 6.1.1.4'
